data_7030389
loop_
_publ_author_name
'Kottalanka, Ravi K.'
'Adimulam, Harinath'
'Bhattacharjee, Jayeeta'
'Vignesh Babu, H.'
'Panda, Tarun K.'

_publ_section_title
;
 Bis(phosphinoselenoic amides) as versatile chelating ligands for alkaline
 earth metal (Mg, Ca, Sr and Ba) complexes: syntheses, structure and
 \e-caprolactone polymerisation.
;
_journal_issue 23
_journal_name_full 'Dalton transactions (Cambridge, England : 2003)'
_journal_page_first 8757
_journal_page_last 8766
_journal_paper_doi 10.1039/c4dt00669k
_journal_volume 43
_journal_year 2014
_chemical_formula_moiety 'C38 H48 Ca N2 O3 P2 Se2'
_chemical_formula_sum 'C38 H48 Ca N2 O3 P2 Se2'
_chemical_formula_weight 840.72
_chemical_name_systematic
;
 ?
;
_space_group_IT_number 2
_symmetry_cell_setting triclinic
_symmetry_space_group_name_Hall '-P 1'
_symmetry_space_group_name_H-M 'P -1'
_atom_sites_solution_hydrogens geom
_atom_sites_solution_primary direct
_atom_sites_solution_secondary difmap
_audit_creation_method SHELXL-97
_cell_angle_alpha 106.675(7)
_cell_angle_beta 101.705(8)
_cell_angle_gamma 106.697(9)
_cell_formula_units_Z 2
_cell_length_a 9.8642(10)
_cell_length_b 13.4955(12)
_cell_length_c 16.8868(12)
_cell_measurement_reflns_used 5224
_cell_measurement_temperature 150(2)
_cell_measurement_theta_max 70.6558
_cell_measurement_theta_min 2.8711
_cell_volume 1960.4(4)
_computing_cell_refinement
'CrysAlisPro, Agilent Technologies,Version 1.171.35.19 (release 27-10-2011CrysAlis171 .NET)(compiled Oct 27'
_computing_data_collection
'CrysAlisPro, Agilent Technologies,Version 1.171.35.19 (release 27-10-2011CrysAlis171 .NET)(compiled Oct 27'
_computing_data_reduction
'CrysAlisPro, Agilent Technologies,Version 1.171.35.19 (release 27-10-2011CrysAlis171 .NET)(compiled Oct 27'
_computing_molecular_graphics 'ORTEP III & Olex 2.1'
_computing_publication_material WinGX
_computing_structure_refinement 'SHELXL-97 (Sheldrick, 2008)'
_computing_structure_solution 'SHELXL-97 (Sheldrick, 2008)'
_diffrn_ambient_temperature 150(2)
_diffrn_measured_fraction_theta_full 0.996
_diffrn_measured_fraction_theta_max 0.996
_diffrn_measurement_device_type 'SuperNova, Dual, Cu at zero, Eos'
_diffrn_radiation_monochromator mirror
_diffrn_radiation_source 'SuperNova (Cu) X-ray Source'
_diffrn_radiation_type CuK\a
_diffrn_radiation_wavelength 1.54184
_diffrn_reflns_av_R_equivalents 0.0738
_diffrn_reflns_av_sigmaI/netI 0.0854
_diffrn_reflns_limit_h_max 11
_diffrn_reflns_limit_h_min -11
_diffrn_reflns_limit_k_max 15
_diffrn_reflns_limit_k_min -14
_diffrn_reflns_limit_l_max 14
_diffrn_reflns_limit_l_min -19
_diffrn_reflns_number 12666
_diffrn_reflns_theta_full 65.00
_diffrn_reflns_theta_max 65.00
_diffrn_reflns_theta_min 2.87
_exptl_absorpt_coefficient_mu 4.567
_exptl_absorpt_correction_T_max 1.00000
_exptl_absorpt_correction_T_min 0.17971
_exptl_absorpt_correction_type multi-scan
_exptl_absorpt_process_details
'CrysAlisPro, Agilent Technologies,Version 1.171.35.19 (release 27-10-2011 CrysAlis171 .NET)(compiled Oct 27'
_exptl_crystal_colour colorless
_exptl_crystal_density_diffrn 1.424
_exptl_crystal_density_method 'not measured'
_exptl_crystal_description block
_exptl_crystal_F_000 864
_exptl_crystal_size_max 0.22
_exptl_crystal_size_mid 0.19
_exptl_crystal_size_min 0.18
_refine_diff_density_max 1.164
_refine_diff_density_min -1.222
_refine_diff_density_rms 0.208
_refine_ls_extinction_method none
_refine_ls_goodness_of_fit_ref 1.102
_refine_ls_hydrogen_treatment constr
_refine_ls_matrix_type full
_refine_ls_number_parameters 433
_refine_ls_number_reflns 6651
_refine_ls_number_restraints 0
_refine_ls_restrained_S_all 1.102
_refine_ls_R_factor_all 0.0974
_refine_ls_R_factor_gt 0.0674
_refine_ls_shift/su_max 0.000
_refine_ls_shift/su_mean 0.000
_refine_ls_structure_factor_coef Fsqd
_refine_ls_weighting_details 'calc w=1/[\s^2^(Fo^2^)+(0.1345P)^2^+24.6166P] where P=(Fo^2^+2Fc^2^)/3'
_refine_ls_weighting_scheme calc
_refine_ls_wR_factor_gt 0.2324
_refine_ls_wR_factor_ref 0.2537
_reflns_number_gt 5054
_reflns_number_total 6651
_reflns_threshold_expression >2\s(I)
_cod_data_source_file c4dt00669k2.cif
_cod_data_source_block Compound-2
_cod_depositor_comments
;
The following automatic conversions were performed:

'_symmetry_cell_setting' value 'Triclinic' changed to 'triclinic'
according to
/usr/data/users/saulius/crontab/automatic-downloads/rss-feeds/RSC/lib/dictionaries/cif_core.dic
dictionary named 'cif_core.dic' version 2.4.2 from 2011-04-26.

Automatic conversion script
Id: cif_fix_values 2281 2013-09-26 08:29:07Z andrius 

 Adding full bibliography for 7030386--7030393.cif.
;
_cod_original_cell_volume 1960.4(3)
_cod_database_code 7030389

loop_
_symmetry_equiv_pos_as_xyz
'x, y, z'
'-x, -y, -z'

loop_
_atom_site_label
_atom_site_type_symbol
_atom_site_fract_x
_atom_site_fract_y
_atom_site_fract_z
_atom_site_U_iso_or_equiv
_atom_site_adp_type
_atom_site_occupancy
_atom_site_symmetry_multiplicity
_atom_site_calc_flag
_atom_site_refinement_flags
Se2 Se 0.39654(11) 0.62359(8) 0.68398(7) 0.0338(3) Uani 1 1 d .
Se1 Se 0.58872(13) 1.12944(9) 0.69075(7) 0.0400(3) Uani 1 1 d .
Ca1 Ca 0.5357(2) 0.88606(15) 0.70356(12) 0.0276(4) Uani 1 1 d .
P1 P 0.7813(3) 1.14956(19) 0.78931(16) 0.0296(5) Uani 1 1 d .
P2 P 0.6264(3) 0.69008(19) 0.76296(15) 0.0277(5) Uani 1 1 d .
O1 O 0.6001(9) 0.8239(6) 0.5750(5) 0.0418(17) Uani 1 1 d .
O3 O 0.3836(8) 0.9142(6) 0.7946(5) 0.0386(16) Uani 1 1 d .
C36 C 0.2741(17) 0.9086(11) 0.9074(9) 0.059(4) Uani 1 1 d .
H36A H 0.1774 0.8485 0.8823 0.071 Uiso 1 1 calc R
H36B H 0.3053 0.9291 0.9700 0.071 Uiso 1 1 calc R
C10 C 1.0496(12) 1.1682(9) 0.7562(7) 0.037(2) Uani 1 1 d .
H10 H 1.0294 1.0975 0.7584 0.045 Uiso 1 1 calc R
C7 C 0.9335(14) 1.3834(10) 1.0389(8) 0.051(3) Uani 1 1 d .
H7 H 1.0236 1.4354 1.0789 0.061 Uiso 1 1 calc R
C11 C 1.1800(13) 1.2195(11) 0.7394(7) 0.047(3) Uani 1 1 d .
H11 H 1.2473 1.1842 0.7320 0.057 Uiso 1 1 calc R
C31 C 0.1665(14) 0.7483(11) 0.5723(9) 0.059(3) Uani 1 1 d .
H31A H 0.1865 0.6802 0.5624 0.071 Uiso 1 1 calc R
H31B H 0.1237 0.7592 0.6195 0.071 Uiso 1 1 calc R
C6 C 0.8034(16) 1.3661(10) 1.0611(8) 0.051(3) Uani 1 1 d .
H6 H 0.8054 1.4088 1.1157 0.061 Uiso 1 1 calc R
C12 C 1.2076(14) 1.3245(10) 0.7340(7) 0.049(3) Uani 1 1 d .
H12 H 1.2933 1.3590 0.7223 0.059 Uiso 1 1 calc R
C18 C 0.9266(14) 0.5577(9) 0.6196(8) 0.049(3) Uani 1 1 d .
H18 H 0.9874 0.5315 0.5907 0.058 Uiso 1 1 calc R
C34 C 0.2685(15) 0.9012(13) 0.5377(9) 0.068(4) Uani 1 1 d .
H34A H 0.2644 0.9709 0.5720 0.082 Uiso 1 1 calc R
H34B H 0.3462 0.9181 0.5110 0.082 Uiso 1 1 calc R
C29 C 0.6041(17) 0.7100(11) 0.4417(9) 0.059(3) Uani 1 1 d .
H29A H 0.6452 0.6576 0.4556 0.071 Uiso 1 1 calc R
H29B H 0.5518 0.6808 0.3798 0.071 Uiso 1 1 calc R
C28 C 0.7198(17) 0.8198(13) 0.4689(9) 0.069(4) Uani 1 1 d .
H28A H 0.6867 0.8644 0.4392 0.083 Uiso 1 1 calc R
H28B H 0.8104 0.8139 0.4577 0.083 Uiso 1 1 calc R
C5 C 0.6737(14) 1.2880(11) 1.0041(8) 0.050(3) Uani 1 1 d .
H5 H 0.5882 1.2754 1.0211 0.060 Uiso 1 1 calc R
C24 C 0.6721(13) 0.5730(11) 0.9950(9) 0.052(3) Uani 1 1 d .
H24 H 0.6825 0.5505 1.0424 0.062 Uiso 1 1 calc R
C4 C 0.6651(12) 1.2258(9) 0.9206(7) 0.041(2) Uani 1 1 d .
H4 H 0.5743 1.1738 0.8814 0.049 Uiso 1 1 calc R
C14 C 0.9788(14) 1.3254(9) 0.7615(8) 0.048(3) Uani 1 1 d .
H14 H 0.9106 1.3604 0.7667 0.057 Uiso 1 1 calc R
C27 C 0.7441(16) 0.8697(13) 0.5670(9) 0.073(4) Uani 1 1 d .
H27A H 0.8158 0.8480 0.5995 0.088 Uiso 1 1 calc R
H27B H 0.7789 0.9502 0.5876 0.088 Uiso 1 1 calc R
C30 C 0.5040(15) 0.7345(11) 0.4945(8) 0.058(3) Uani 1 1 d .
H30A H 0.4306 0.7569 0.4641 0.070 Uiso 1 1 calc R
H30B H 0.4524 0.6693 0.5054 0.070 Uiso 1 1 calc R
C2 C 0.8404(11) 0.8924(8) 0.8344(7) 0.032(2) Uani 1 1 d .
H2A H 0.8951 0.8782 0.7934 0.039 Uiso 1 1 calc R
H2B H 0.8820 0.8762 0.8842 0.039 Uiso 1 1 calc R
O2 O 0.3038(8) 0.8428(7) 0.5938(5) 0.0439(18) Uani 1 1 d .
C19 C 0.7873(14) 0.5436(9) 0.5731(8) 0.049(3) Uani 1 1 d .
H19 H 0.7552 0.5095 0.5128 0.059 Uiso 1 1 calc R
C22 C 0.6269(13) 0.5316(9) 0.8405(8) 0.046(3) Uani 1 1 d .
H22 H 0.6075 0.4811 0.7851 0.056 Uiso 1 1 calc R
C26 C 0.6773(12) 0.7164(9) 0.9370(7) 0.038(2) Uani 1 1 d .
H26 H 0.6908 0.7904 0.9463 0.046 Uiso 1 1 calc R
C25 C 0.6897(13) 0.6816(11) 1.0061(7) 0.047(3) Uani 1 1 d .
H25 H 0.7106 0.7325 1.0616 0.057 Uiso 1 1 calc R
C20 C 0.6933(13) 0.5798(9) 0.6152(8) 0.045(3) Uani 1 1 d .
H20 H 0.5984 0.5694 0.5830 0.054 Uiso 1 1 calc R
C37 C 0.2701(13) 1.0075(10) 0.8831(8) 0.047(3) Uani 1 1 d .
H37A H 0.3532 1.0748 0.9221 0.056 Uiso 1 1 calc R
H37B H 0.1777 1.0191 0.8835 0.056 Uiso 1 1 calc R
N1 N 0.7707(9) 1.0299(6) 0.7902(5) 0.0318(17) Uani 1 1 d .
C17 C 0.9796(13) 0.6117(9) 0.7113(8) 0.044(3) Uani 1 1 d .
H17 H 1.0753 0.6232 0.7430 0.053 Uiso 1 1 calc R
C8 C 0.9272(13) 1.3213(9) 0.9553(7) 0.044(3) Uani 1 1 d .
H8 H 1.0137 1.3335 0.9394 0.053 Uiso 1 1 calc R
C3 C 0.7953(11) 1.2427(8) 0.8963(6) 0.030(2) Uani 1 1 d .
C13 C 1.1102(15) 1.3760(9) 0.7456(8) 0.052(3) Uani 1 1 d .
H13 H 1.1311 1.4465 0.7430 0.062 Uiso 1 1 calc R
C32 C 0.069(2) 0.7420(18) 0.4974(18) 0.170(15) Uani 1 1 d .
H32A H -0.0245 0.7408 0.5072 0.204 Uiso 1 1 calc R
H32B H 0.0502 0.6733 0.4504 0.204 Uiso 1 1 calc R
C9 C 0.9509(11) 1.2208(8) 0.7694(6) 0.034(2) Uani 1 1 d .
C35 C 0.3886(15) 0.8761(11) 0.8684(8) 0.050(3) Uani 1 1 d .
H35A H 0.4871 0.9122 0.9109 0.060 Uiso 1 1 calc R
H35B H 0.3630 0.7962 0.8486 0.060 Uiso 1 1 calc R
C15 C 0.7406(11) 0.6315(7) 0.7052(6) 0.0275(19) Uani 1 1 d .
N2 N 0.6862(9) 0.8225(6) 0.7942(5) 0.0322(18) Uani 1 1 d .
C21 C 0.6450(11) 0.6425(8) 0.8540(7) 0.033(2) Uani 1 1 d .
C38 C 0.2821(13) 0.9722(10) 0.7916(8) 0.049(3) Uani 1 1 d .
H38A H 0.1857 0.9237 0.7494 0.059 Uiso 1 1 calc R
H38B H 0.3208 1.0365 0.7765 0.059 Uiso 1 1 calc R
C23 C 0.6384(15) 0.4983(11) 0.9116(9) 0.053(3) Uani 1 1 d .
H23 H 0.6232 0.4242 0.9028 0.064 Uiso 1 1 calc R
C33 C 0.1308(19) 0.8366(19) 0.4723(14) 0.116(8) Uani 1 1 d .
H33A H 0.1446 0.8118 0.4156 0.139 Uiso 1 1 calc R
H33B H 0.0658 0.8785 0.4707 0.139 Uiso 1 1 calc R
C1 C 0.8549(11) 1.0139(8) 0.8634(7) 0.033(2) Uani 1 1 d .
H1A H 0.8164 1.0320 0.9119 0.040 Uiso 1 1 calc R
H1B H 0.9588 1.0622 0.8818 0.040 Uiso 1 1 calc R
C16 C 0.8836(12) 0.6471(9) 0.7524(7) 0.039(2) Uani 1 1 d .
H16 H 0.9156 0.6819 0.8126 0.047 Uiso 1 1 calc R

loop_
_atom_site_aniso_label
_atom_site_aniso_U_11
_atom_site_aniso_U_22
_atom_site_aniso_U_33
_atom_site_aniso_U_23
_atom_site_aniso_U_13
_atom_site_aniso_U_12
Se2 0.0318(6) 0.0327(6) 0.0305(6) 0.0103(4) 0.0042(4) 0.0078(4)
Se1 0.0392(6) 0.0430(7) 0.0336(7) 0.0185(5) 0.0014(5) 0.0117(5)
Ca1 0.0294(9) 0.0313(10) 0.0198(9) 0.0095(7) 0.0051(7) 0.0097(8)
P1 0.0292(12) 0.0270(12) 0.0288(13) 0.0092(10) 0.0053(10) 0.0087(9)
P2 0.0301(12) 0.0266(12) 0.0245(12) 0.0091(9) 0.0065(9) 0.0094(9)
O1 0.049(4) 0.044(4) 0.027(4) 0.010(3) 0.017(3) 0.007(3)
O3 0.044(4) 0.054(4) 0.035(4) 0.024(3) 0.019(3) 0.031(4)
C36 0.080(9) 0.054(7) 0.062(9) 0.023(6) 0.048(8) 0.030(7)
C10 0.042(6) 0.043(6) 0.028(5) 0.014(4) 0.015(5) 0.013(5)
C7 0.049(7) 0.047(7) 0.039(7) 0.006(5) 0.008(5) 0.006(5)
C11 0.043(6) 0.073(8) 0.034(6) 0.024(6) 0.017(5) 0.024(6)
C31 0.040(6) 0.058(8) 0.054(8) 0.018(6) 0.002(6) -0.008(6)
C6 0.083(9) 0.040(6) 0.037(7) 0.014(5) 0.026(6) 0.030(6)
C12 0.053(7) 0.055(7) 0.029(6) 0.013(5) 0.021(5) 0.001(6)
C18 0.055(7) 0.037(6) 0.060(8) 0.013(5) 0.034(6) 0.019(5)
C34 0.054(8) 0.084(10) 0.056(9) 0.051(8) -0.013(6) 0.007(7)
C29 0.087(10) 0.055(8) 0.042(7) 0.016(6) 0.027(7) 0.032(7)
C28 0.065(9) 0.083(10) 0.058(9) 0.020(7) 0.035(7) 0.021(8)
C5 0.051(7) 0.066(8) 0.049(7) 0.029(6) 0.025(6) 0.032(6)
C24 0.042(6) 0.079(9) 0.055(8) 0.048(7) 0.021(6) 0.024(6)
C4 0.039(6) 0.055(7) 0.027(6) 0.014(5) 0.012(4) 0.013(5)
C14 0.054(7) 0.030(5) 0.059(8) 0.014(5) 0.029(6) 0.012(5)
C27 0.055(8) 0.081(10) 0.059(9) 0.006(7) 0.032(7) 0.000(7)
C30 0.062(8) 0.058(8) 0.033(6) 0.001(5) 0.019(6) 0.003(6)
C2 0.035(5) 0.031(5) 0.034(5) 0.014(4) 0.009(4) 0.014(4)
O2 0.033(4) 0.059(5) 0.031(4) 0.027(4) -0.005(3) 0.006(3)
C19 0.057(7) 0.039(6) 0.044(7) 0.005(5) 0.025(6) 0.010(5)
C22 0.042(6) 0.039(6) 0.053(7) 0.020(5) 0.009(5) 0.008(5)
C26 0.041(6) 0.048(6) 0.030(6) 0.016(5) 0.015(5) 0.019(5)
C25 0.047(6) 0.076(8) 0.029(6) 0.024(6) 0.015(5) 0.029(6)
C20 0.046(6) 0.035(6) 0.043(7) 0.005(5) 0.016(5) 0.006(5)
C37 0.041(6) 0.051(7) 0.050(7) 0.012(5) 0.021(5) 0.021(5)
N1 0.029(4) 0.028(4) 0.031(4) 0.008(3) 0.003(3) 0.007(3)
C17 0.043(6) 0.044(6) 0.052(7) 0.019(5) 0.018(5) 0.023(5)
C8 0.044(6) 0.045(6) 0.038(6) 0.011(5) 0.016(5) 0.011(5)
C3 0.031(5) 0.029(5) 0.033(5) 0.014(4) 0.008(4) 0.012(4)
C13 0.064(8) 0.034(6) 0.042(7) 0.006(5) 0.024(6) 0.000(5)
C32 0.100(16) 0.108(16) 0.21(3) 0.112(19) -0.090(17) -0.044(13)
C9 0.036(5) 0.028(5) 0.026(5) 0.006(4) 0.004(4) 0.005(4)
C35 0.059(7) 0.063(8) 0.041(7) 0.022(6) 0.025(6) 0.032(6)
C15 0.036(5) 0.026(4) 0.021(5) 0.009(4) 0.006(4) 0.013(4)
N2 0.036(4) 0.027(4) 0.037(5) 0.014(3) 0.015(4) 0.012(3)
C21 0.028(5) 0.036(5) 0.037(6) 0.017(4) 0.008(4) 0.010(4)
C38 0.041(6) 0.053(7) 0.059(8) 0.018(6) 0.015(6) 0.027(5)
C23 0.059(8) 0.054(7) 0.061(8) 0.040(6) 0.021(6) 0.020(6)
C33 0.055(10) 0.147(18) 0.115(16) 0.091(15) -0.030(10) -0.011(10)
C1 0.035(5) 0.030(5) 0.033(5) 0.010(4) 0.011(4) 0.012(4)
C16 0.048(6) 0.038(5) 0.034(6) 0.012(4) 0.015(5) 0.020(5)

loop_
_atom_type_symbol
_atom_type_description
_atom_type_scat_dispersion_real
_atom_type_scat_dispersion_imag
_atom_type_scat_source
C C 0.0181 0.0091 'International Tables Vol C Tables 4.2.6.8 and 6.1.1.4'
H H 0.0000 0.0000 'International Tables Vol C Tables 4.2.6.8 and 6.1.1.4'
N N 0.0311 0.0180 'International Tables Vol C Tables 4.2.6.8 and 6.1.1.4'
O O 0.0492 0.0322 'International Tables Vol C Tables 4.2.6.8 and 6.1.1.4'
P P 0.2955 0.4335 'International Tables Vol C Tables 4.2.6.8 and 6.1.1.4'
Ca Ca 0.3641 1.2855 'International Tables Vol C Tables 4.2.6.8 and 6.1.1.4'
Se Se -0.7943 1.1372 'International Tables Vol C Tables 4.2.6.8 and 6.1.1.4'

loop_
_geom_angle_atom_site_label_1
_geom_angle_atom_site_label_2
_geom_angle_atom_site_label_3
_geom_angle
P2 Se2 Ca1 72.76(8)
P1 Se1 Ca1 73.76(8)
O1 Ca1 O3 159.1(3)
O1 Ca1 N1 97.5(3)
O3 Ca1 N1 102.2(3)
O1 Ca1 N2 98.6(3)
O3 Ca1 N2 95.1(3)
N1 Ca1 N2 68.6(3)
O1 Ca1 O2 79.6(3)
O3 Ca1 O2 80.4(3)
N1 Ca1 O2 143.5(3)
N2 Ca1 O2 147.9(3)
O1 Ca1 Se1 91.31(19)
O3 Ca1 Se1 91.23(18)
N1 Ca1 Se1 63.3(2)
N2 Ca1 Se1 131.8(2)
O2 Ca1 Se1 80.24(19)
O1 Ca1 Se2 87.91(18)
O3 Ca1 Se2 84.48(19)
N1 Ca1 Se2 131.2(2)
N2 Ca1 Se2 62.63(19)
O2 Ca1 Se2 85.31(19)
Se1 Ca1 Se2 165.42(7)
O1 Ca1 P1 98.72(19)
O3 Ca1 P1 96.0(2)
N1 Ca1 P1 25.72(19)
N2 Ca1 P1 93.9(2)
O2 Ca1 P1 118.1(2)
Se1 Ca1 P1 37.88(5)
Se2 Ca1 P1 156.40(8)
O1 Ca1 P2 88.8(2)
O3 Ca1 P2 96.84(18)
N1 Ca1 P2 93.7(2)
N2 Ca1 P2 26.0(2)
O2 Ca1 P2 122.5(2)
Se1 Ca1 P2 156.85(8)
Se2 Ca1 P2 37.71(5)
P1 Ca1 P2 119.35(8)
N1 P1 C9 112.3(5)
N1 P1 C3 111.0(4)
C9 P1 C3 103.7(4)
N1 P1 Se1 108.4(3)
C9 P1 Se1 110.3(3)
C3 P1 Se1 111.3(3)
N1 P1 Ca1 40.6(3)
C9 P1 Ca1 133.6(3)
C3 P1 Ca1 120.3(3)
Se1 P1 Ca1 68.36(8)
N2 P2 C21 112.4(5)
N2 P2 C15 111.9(4)
C21 P2 C15 101.7(4)
N2 P2 Se2 108.8(3)
C21 P2 Se2 110.1(3)
C15 P2 Se2 111.8(3)
N2 P2 Ca1 41.7(3)
C21 P2 Ca1 140.6(3)
C15 P2 Ca1 115.1(3)
Se2 P2 Ca1 69.53(7)
C27 O1 C30 109.4(9)
C27 O1 Ca1 124.1(7)
C30 O1 Ca1 126.4(6)
C38 O3 C35 109.4(8)
C38 O3 Ca1 128.3(7)
C35 O3 Ca1 122.2(6)
C37 C36 C35 102.7(9)
C37 C36 H36A 111.2
C35 C36 H36A 111.2
C37 C36 H36B 111.2
C35 C36 H36B 111.2
H36A C36 H36B 109.1
C9 C10 C11 121.0(10)
C9 C10 H10 119.5
C11 C10 H10 119.5
C6 C7 C8 118.9(11)
C6 C7 H7 120.6
C8 C7 H7 120.6
C12 C11 C10 119.1(11)
C12 C11 H11 120.4
C10 C11 H11 120.4
C32 C31 O2 107.0(12)
C32 C31 H31A 110.3
O2 C31 H31A 110.3
C32 C31 H31B 110.3
O2 C31 H31B 110.3
H31A C31 H31B 108.6
C5 C6 C7 120.6(11)
C5 C6 H6 119.7
C7 C6 H6 119.7
C13 C12 C11 120.3(10)
C13 C12 H12 119.9
C11 C12 H12 119.9
C19 C18 C17 120.8(10)
C19 C18 H18 119.6
C17 C18 H18 119.6
C33 C34 O2 110.9(12)
C33 C34 H34A 109.5
O2 C34 H34A 109.5
C33 C34 H34B 109.5
O2 C34 H34B 109.5
H34A C34 H34B 108.1
C28 C29 C30 101.9(10)
C28 C29 H29A 111.4
C30 C29 H29A 111.4
C28 C29 H29B 111.4
C30 C29 H29B 111.4
H29A C29 H29B 109.3
C29 C28 C27 103.1(11)
C29 C28 H28A 111.1
C27 C28 H28A 111.1
C29 C28 H28B 111.1
C27 C28 H28B 111.1
H28A C28 H28B 109.1
C6 C5 C4 121.3(11)
C6 C5 H5 119.3
C4 C5 H5 119.3
C25 C24 C23 118.1(11)
C25 C24 H24 120.9
C23 C24 H24 120.9
C5 C4 C3 119.1(11)
C5 C4 H4 120.4
C3 C4 H4 120.4
C13 C14 C9 119.2(11)
C13 C14 H14 120.4
C9 C14 H14 120.4
O1 C27 C28 103.8(11)
O1 C27 H27A 111.0
C28 C27 H27A 111.0
O1 C27 H27B 111.0
C28 C27 H27B 111.0
H27A C27 H27B 109.0
O1 C30 C29 105.8(10)
O1 C30 H30A 110.6
C29 C30 H30A 110.6
O1 C30 H30B 110.6
C29 C30 H30B 110.6
H30A C30 H30B 108.7
N2 C2 C1 109.2(8)
N2 C2 H2A 109.8
C1 C2 H2A 109.8
N2 C2 H2B 109.8
C1 C2 H2B 109.8
H2A C2 H2B 108.3
C34 O2 C31 105.4(9)
C34 O2 Ca1 129.6(7)
C31 O2 Ca1 125.0(7)
C18 C19 C20 120.5(11)
C18 C19 H19 119.7
C20 C19 H19 119.7
C23 C22 C21 118.9(12)
C23 C22 H22 120.6
C21 C22 H22 120.6
C25 C26 C21 120.5(11)
C25 C26 H26 119.8
C21 C26 H26 119.8
C26 C25 C24 121.6(11)
C26 C25 H25 119.2
C24 C25 H25 119.2
C15 C20 C19 120.2(11)
C15 C20 H20 119.9
C19 C20 H20 119.9
C36 C37 C38 102.0(9)
C36 C37 H37A 111.4
C38 C37 H37A 111.4
C36 C37 H37B 111.4
C38 C37 H37B 111.4
H37A C37 H37B 109.2
C1 N1 P1 123.0(7)
C1 N1 Ca1 117.0(6)
P1 N1 Ca1 113.7(4)
C16 C17 C18 117.8(11)
C16 C17 H17 121.1
C18 C17 H17 121.1
C3 C8 C7 121.1(11)
C3 C8 H8 119.5
C7 C8 H8 119.5
C8 C3 C4 119.0(9)
C8 C3 P1 123.5(8)
C4 C3 P1 117.3(8)
C12 C13 C14 121.3(11)
C12 C13 H13 119.3
C14 C13 H13 119.3
C31 C32 C33 111.4(14)
C31 C32 H32A 109.4
C33 C32 H32A 109.4
C31 C32 H32B 109.4
C33 C32 H32B 109.4
H32A C32 H32B 108.0
C10 C9 C14 119.0(10)
C10 C9 P1 119.3(8)
C14 C9 P1 121.6(8)
O3 C35 C36 105.1(9)
O3 C35 H35A 110.7
C36 C35 H35A 110.7
O3 C35 H35B 110.7
C36 C35 H35B 110.7
H35A C35 H35B 108.8
C20 C15 C16 119.1(9)
C20 C15 P2 121.8(8)
C16 C15 P2 118.9(7)
C2 N2 P2 123.6(7)
C2 N2 Ca1 116.3(6)
P2 N2 Ca1 112.3(4)
C26 C21 C22 119.4(10)
C26 C21 P2 119.8(8)
C22 C21 P2 120.8(8)
O3 C38 C37 104.5(9)
O3 C38 H38A 110.8
C37 C38 H38A 110.8
O3 C38 H38B 110.8
C37 C38 H38B 110.8
H38A C38 H38B 108.9
C24 C23 C22 121.5(11)
C24 C23 H23 119.2
C22 C23 H23 119.2
C34 C33 C32 104.0(14)
C34 C33 H33A 111.0
C32 C33 H33A 111.0
C34 C33 H33B 111.0
C32 C33 H33B 111.0
H33A C33 H33B 109.0
N1 C1 C2 108.0(8)
N1 C1 H1A 110.1
C2 C1 H1A 110.1
N1 C1 H1B 110.1
C2 C1 H1B 110.1
H1A C1 H1B 108.4
C17 C16 C15 121.5(10)
C17 C16 H16 119.2
C15 C16 H16 119.2

loop_
_geom_bond_atom_site_label_1
_geom_bond_atom_site_label_2
_geom_bond_distance
Se2 P2 2.155(3)
Se2 Ca1 3.300(2)
Se1 P1 2.148(3)
Se1 Ca1 3.252(2)
Ca1 O1 2.374(7)
Ca1 O3 2.385(7)
Ca1 N1 2.386(8)
Ca1 N2 2.418(8)
Ca1 O2 2.429(7)
Ca1 P1 3.359(3)
Ca1 P2 3.364(3)
P1 N1 1.592(8)
P1 C9 1.824(10)
P1 C3 1.832(10)
P2 N2 1.595(8)
P2 C21 1.824(10)
P2 C15 1.833(9)
O1 C27 1.428(15)
O1 C30 1.443(14)
O3 C38 1.439(12)
O3 C35 1.475(13)
C36 C37 1.511(17)
C36 C35 1.525(16)
C36 H36A 0.9700
C36 H36B 0.9700
C10 C9 1.377(15)
C10 C11 1.401(15)
C10 H10 0.9300
C7 C6 1.384(18)
C7 C8 1.397(16)
C7 H7 0.9300
C11 C12 1.396(17)
C11 H11 0.9300
C31 C32 1.39(2)
C31 O2 1.461(13)
C31 H31A 0.9700
C31 H31B 0.9700
C6 C5 1.348(18)
C6 H6 0.9300
C12 C13 1.351(18)
C12 H12 0.9300
C18 C19 1.366(18)
C18 C17 1.417(17)
C18 H18 0.9300
C34 C33 1.41(2)
C34 O2 1.447(14)
C34 H34A 0.9700
C34 H34B 0.9700
C29 C28 1.46(2)
C29 C30 1.502(17)
C29 H29A 0.9700
C29 H29B 0.9700
C28 C27 1.536(19)
C28 H28A 0.9700
C28 H28B 0.9700
C5 C4 1.389(16)
C5 H5 0.9300
C24 C25 1.377(18)
C24 C23 1.383(19)
C24 H24 0.9300
C4 C3 1.404(14)
C4 H4 0.9300
C14 C13 1.398(16)
C14 C9 1.410(14)
C14 H14 0.9300
C27 H27A 0.9700
C27 H27B 0.9700
C30 H30A 0.9700
C30 H30B 0.9700
C2 N2 1.433(13)
C2 C1 1.526(13)
C2 H2A 0.9700
C2 H2B 0.9700
C19 C20 1.391(16)
C19 H19 0.9300
C22 C23 1.393(17)
C22 C21 1.399(15)
C22 H22 0.9300
C26 C25 1.374(15)
C26 C21 1.376(15)
C26 H26 0.9300
C25 H25 0.9300
C20 C15 1.390(15)
C20 H20 0.9300
C37 C38 1.521(16)
C37 H37A 0.9700
C37 H37B 0.9700
N1 C1 1.450(13)
C17 C16 1.394(15)
C17 H17 0.9300
C8 C3 1.373(15)
C8 H8 0.9300
C13 H13 0.9300
C32 C33 1.47(2)
C32 H32A 0.9700
C32 H32B 0.9700
C35 H35A 0.9700
C35 H35B 0.9700
C15 C16 1.395(15)
C38 H38A 0.9700
C38 H38B 0.9700
C23 H23 0.9300
C33 H33A 0.9700
C33 H33B 0.9700
C1 H1A 0.9700
C1 H1B 0.9700
C16 H16 0.9300

loop_
_geom_torsion_atom_site_label_1
_geom_torsion_atom_site_label_2
_geom_torsion_atom_site_label_3
_geom_torsion_atom_site_label_4
_geom_torsion
P1 Se1 Ca1 O1 -102.6(2)
P1 Se1 Ca1 O3 98.1(2)
P1 Se1 Ca1 N1 -4.9(2)
P1 Se1 Ca1 N2 0.1(3)
P1 Se1 Ca1 O2 178.2(2)
P1 Se1 Ca1 Se2 170.7(3)
P1 Se1 Ca1 P2 -12.6(2)
P2 Se2 Ca1 O1 90.7(2)
P2 Se2 Ca1 O3 -108.71(19)
P2 Se2 Ca1 N1 -7.4(3)
P2 Se2 Ca1 N2 -10.0(2)
P2 Se2 Ca1 O2 170.5(2)
P2 Se2 Ca1 Se1 177.9(3)
P2 Se2 Ca1 P1 -16.46(19)
Ca1 Se1 P1 N1 6.9(3)
Ca1 Se1 P1 C9 130.1(3)
Ca1 Se1 P1 C3 -115.4(3)
O1 Ca1 P1 N1 -89.1(5)
O3 Ca1 P1 N1 105.8(5)
N2 Ca1 P1 N1 10.2(5)
O2 Ca1 P1 N1 -172.0(5)
Se1 Ca1 P1 N1 -169.9(5)
Se2 Ca1 P1 N1 15.9(5)
P2 Ca1 P1 N1 4.4(5)
O1 Ca1 P1 C9 -17.1(5)
O3 Ca1 P1 C9 177.8(5)
N1 Ca1 P1 C9 72.1(7)
N2 Ca1 P1 C9 82.2(5)
O2 Ca1 P1 C9 -99.9(5)
Se1 Ca1 P1 C9 -97.9(5)
Se2 Ca1 P1 C9 88.0(5)
P2 Ca1 P1 C9 76.5(5)
O1 Ca1 P1 C3 -176.4(4)
O3 Ca1 P1 C3 18.4(4)
N1 Ca1 P1 C3 -87.3(6)
N2 Ca1 P1 C3 -77.1(4)
O2 Ca1 P1 C3 100.7(4)
Se1 Ca1 P1 C3 102.8(4)
Se2 Ca1 P1 C3 -71.4(4)
P2 Ca1 P1 C3 -82.9(4)
O1 Ca1 P1 Se1 80.8(2)
O3 Ca1 P1 Se1 -84.32(18)
N1 Ca1 P1 Se1 169.9(5)
N2 Ca1 P1 Se1 -179.9(2)
O2 Ca1 P1 Se1 -2.0(2)
Se2 Ca1 P1 Se1 -174.16(17)
P2 Ca1 P1 Se1 174.37(9)
Ca1 Se2 P2 N2 14.3(3)
Ca1 Se2 P2 C21 137.9(4)
Ca1 Se2 P2 C15 -109.8(3)
O1 Ca1 P2 N2 112.5(5)
O3 Ca1 P2 N2 -87.7(5)
N1 Ca1 P2 N2 15.1(5)
O2 Ca1 P2 N2 -170.6(5)
Se1 Ca1 P2 N2 22.0(5)
Se2 Ca1 P2 N2 -159.4(4)
P1 Ca1 P2 N2 13.1(4)
O1 Ca1 P2 C21 174.7(5)
O3 Ca1 P2 C21 -25.4(6)
N1 Ca1 P2 C21 77.3(6)
N2 Ca1 P2 C21 62.2(7)
O2 Ca1 P2 C21 -108.4(6)
Se1 Ca1 P2 C21 84.2(6)
Se2 Ca1 P2 C21 -97.2(5)
P1 Ca1 P2 C21 75.4(5)
O1 Ca1 P2 C15 17.1(4)
O3 Ca1 P2 C15 176.9(4)
N1 Ca1 P2 C15 -80.3(4)
N2 Ca1 P2 C15 -95.4(6)
O2 Ca1 P2 C15 94.0(4)
Se1 Ca1 P2 C15 -73.4(4)
Se2 Ca1 P2 C15 105.2(4)
P1 Ca1 P2 C15 -82.3(4)
O1 Ca1 P2 Se2 -88.14(19)
O3 Ca1 P2 Se2 71.7(2)
N1 Ca1 P2 Se2 174.5(2)
N2 Ca1 P2 Se2 159.4(4)
O2 Ca1 P2 Se2 -11.2(2)
Se1 Ca1 P2 Se2 -178.66(18)
P1 Ca1 P2 Se2 172.52(9)
O3 Ca1 O1 C27 161.2(11)
N1 Ca1 O1 C27 1.0(11)
N2 Ca1 O1 C27 -68.4(11)
O2 Ca1 O1 C27 144.1(11)
Se1 Ca1 O1 C27 64.3(11)
Se2 Ca1 O1 C27 -130.3(11)
P1 Ca1 O1 C27 26.9(11)
P2 Ca1 O1 C27 -92.6(11)
O3 Ca1 O1 C30 -20.1(14)
N1 Ca1 O1 C30 179.7(10)
N2 Ca1 O1 C30 110.3(10)
O2 Ca1 O1 C30 -37.2(10)
Se1 Ca1 O1 C30 -117.0(10)
Se2 Ca1 O1 C30 48.4(10)
P1 Ca1 O1 C30 -154.3(9)
P2 Ca1 O1 C30 86.1(10)
O1 Ca1 O3 C38 -61.8(12)
N1 Ca1 O3 C38 98.0(9)
N2 Ca1 O3 C38 167.2(9)
O2 Ca1 O3 C38 -44.8(9)
Se1 Ca1 O3 C38 35.1(9)
Se2 Ca1 O3 C38 -131.0(9)
P1 Ca1 O3 C38 72.7(9)
P2 Ca1 O3 C38 -166.7(9)
O1 Ca1 O3 C35 121.4(10)
N1 Ca1 O3 C35 -78.7(8)
N2 Ca1 O3 C35 -9.5(8)
O2 Ca1 O3 C35 138.5(8)
Se1 Ca1 O3 C35 -141.6(8)
Se2 Ca1 O3 C35 52.3(8)
P1 Ca1 O3 C35 -104.0(8)
P2 Ca1 O3 C35 16.6(8)
C9 C10 C11 C12 -1.6(17)
C8 C7 C6 C5 2.4(19)
C10 C11 C12 C13 0.6(17)
C30 C29 C28 C27 39.4(16)
C7 C6 C5 C4 -2.7(19)
C6 C5 C4 C3 2.0(18)
C30 O1 C27 C28 12.6(16)
Ca1 O1 C27 C28 -168.5(9)
C29 C28 C27 O1 -33.0(17)
C27 O1 C30 C29 12.0(15)
Ca1 O1 C30 C29 -166.9(8)
C28 C29 C30 O1 -32.5(15)
C33 C34 O2 C31 -12(2)
C33 C34 O2 Ca1 168.6(14)
C32 C31 O2 C34 11(2)
C32 C31 O2 Ca1 -170.0(16)
O1 Ca1 O2 C34 -72.5(11)
O3 Ca1 O2 C34 113.6(11)
N1 Ca1 O2 C34 16.1(13)
N2 Ca1 O2 C34 -162.1(11)
Se1 Ca1 O2 C34 20.7(11)
Se2 Ca1 O2 C34 -161.2(11)
P1 Ca1 O2 C34 21.9(12)
P2 Ca1 O2 C34 -154.4(11)
O1 Ca1 O2 C31 108.5(9)
O3 Ca1 O2 C31 -65.5(9)
N1 Ca1 O2 C31 -163.0(9)
N2 Ca1 O2 C31 18.8(12)
Se1 Ca1 O2 C31 -158.4(9)
Se2 Ca1 O2 C31 19.7(9)
P1 Ca1 O2 C31 -157.1(9)
P2 Ca1 O2 C31 26.6(10)
C17 C18 C19 C20 -1.5(18)
C21 C26 C25 C24 0.7(17)
C23 C24 C25 C26 -1.2(18)
C18 C19 C20 C15 0.4(17)
C35 C36 C37 C38 38.9(13)
C9 P1 N1 C1 76.9(9)
C3 P1 N1 C1 -38.6(9)
Se1 P1 N1 C1 -161.0(7)
Ca1 P1 N1 C1 -151.2(10)
C9 P1 N1 Ca1 -131.9(4)
C3 P1 N1 Ca1 112.6(5)
Se1 P1 N1 Ca1 -9.9(5)
O1 Ca1 N1 C1 -112.4(7)
O3 Ca1 N1 C1 74.7(7)
N2 Ca1 N1 C1 -16.1(6)
O2 Ca1 N1 C1 164.9(6)
Se1 Ca1 N1 C1 159.9(7)
Se2 Ca1 N1 C1 -18.6(8)
P1 Ca1 N1 C1 153.0(10)
P2 Ca1 N1 C1 -23.1(6)
O1 Ca1 N1 P1 94.6(5)
O3 Ca1 N1 P1 -78.3(5)
N2 Ca1 N1 P1 -169.1(5)
O2 Ca1 N1 P1 11.9(8)
Se1 Ca1 N1 P1 6.9(3)
Se2 Ca1 N1 P1 -171.6(3)
P2 Ca1 N1 P1 -176.1(4)
C19 C18 C17 C16 1.7(17)
C6 C7 C8 C3 -1.4(19)
C7 C8 C3 C4 0.7(17)
C7 C8 C3 P1 -174.2(9)
C5 C4 C3 C8 -1.0(16)
C5 C4 C3 P1 174.3(9)
N1 P1 C3 C8 99.9(10)
C9 P1 C3 C8 -20.8(10)
Se1 P1 C3 C8 -139.3(8)
Ca1 P1 C3 C8 144.0(8)
N1 P1 C3 C4 -75.1(9)
C9 P1 C3 C4 164.2(8)
Se1 P1 C3 C4 45.6(9)
Ca1 P1 C3 C4 -31.0(9)
C11 C12 C13 C14 -1.3(19)
C9 C14 C13 C12 3.0(19)
O2 C31 C32 C33 -6(3)
C11 C10 C9 C14 3.3(16)
C11 C10 C9 P1 179.0(8)
C13 C14 C9 C10 -3.9(17)
C13 C14 C9 P1 -179.5(9)
N1 P1 C9 C10 1.0(10)
C3 P1 C9 C10 120.8(8)
Se1 P1 C9 C10 -119.9(8)
Ca1 P1 C9 C10 -41.0(10)
N1 P1 C9 C14 176.6(9)
C3 P1 C9 C14 -63.6(10)
Se1 P1 C9 C14 55.7(9)
Ca1 P1 C9 C14 134.7(8)
C38 O3 C35 C36 3.6(13)
Ca1 O3 C35 C36 -179.1(8)
C37 C36 C35 O3 -26.8(13)
C19 C20 C15 C16 0.5(15)
C19 C20 C15 P2 175.2(8)
N2 P2 C15 C20 -103.6(9)
C21 P2 C15 C20 136.2(8)
Se2 P2 C15 C20 18.7(9)
Ca1 P2 C15 C20 -58.1(9)
N2 P2 C15 C16 71.1(9)
C21 P2 C15 C16 -49.0(9)
Se2 P2 C15 C16 -166.5(7)
Ca1 P2 C15 C16 116.7(7)
C1 C2 N2 P2 -174.6(7)
C1 C2 N2 Ca1 38.6(9)
C21 P2 N2 C2 69.5(9)
C15 P2 N2 C2 -44.3(9)
Se2 P2 N2 C2 -168.3(7)
Ca1 P2 N2 C2 -147.9(10)
C21 P2 N2 Ca1 -142.6(4)
C15 P2 N2 Ca1 103.6(5)
Se2 P2 N2 Ca1 -20.4(4)
O1 Ca1 N2 C2 81.3(7)
O3 Ca1 N2 C2 -114.5(6)
N1 Ca1 N2 C2 -13.4(6)
O2 Ca1 N2 C2 165.5(6)
Se1 Ca1 N2 C2 -18.2(8)
Se2 Ca1 N2 C2 164.5(7)
P1 Ca1 N2 C2 -18.1(6)
P2 Ca1 N2 C2 150.4(9)
O1 Ca1 N2 P2 -69.1(4)
O3 Ca1 N2 P2 95.1(4)
N1 Ca1 N2 P2 -163.8(5)
O2 Ca1 N2 P2 15.0(8)
Se1 Ca1 N2 P2 -168.6(2)
Se2 Ca1 N2 P2 14.0(3)
P1 Ca1 N2 P2 -168.5(4)
C25 C26 C21 C22 -0.9(16)
C25 C26 C21 P2 179.1(8)
C23 C22 C21 C26 1.6(16)
C23 C22 C21 P2 -178.4(9)
N2 P2 C21 C26 12.7(10)
C15 P2 C21 C26 132.6(8)
Se2 P2 C21 C26 -108.7(8)
Ca1 P2 C21 C26 -26.8(11)
N2 P2 C21 C22 -167.2(8)
C15 P2 C21 C22 -47.3(9)
Se2 P2 C21 C22 71.4(9)
Ca1 P2 C21 C22 153.3(7)
C35 O3 C38 C37 21.1(12)
Ca1 O3 C38 C37 -156.0(7)
C36 C37 C38 O3 -37.4(12)
C25 C24 C23 C22 1.9(18)
C21 C22 C23 C24 -2.2(18)
O2 C34 C33 C32 9(3)
C31 C32 C33 C34 -1(3)
P1 N1 C1 C2 -169.0(7)
Ca1 N1 C1 C2 40.7(9)
N2 C2 C1 N1 -50.3(10)
C18 C17 C16 C15 -0.8(16)
C20 C15 C16 C17 -0.2(15)
P2 C15 C16 C17 -175.2(8)
